data_4110260
loop_
_publ_author_name
'Sriparna Ray'
'Renu Mohan'
'Jay K. Singh'
'Manoja K. Samantaray'
'Mobin M. Shaikh'
'Dulal Panda'
'Prasenjit Ghosh'

_publ_section_title
;
 Anticancer and Antimicrobial Metallopharmaceutical Agents Based on
 Palladium, Gold, and Silver N-Heterocyclic Carbene Complexes
;
_journal_name_full 'Journal of the American Chemical Society'
_journal_page_first 15042
_journal_page_last 15053
_journal_paper_doi 10.1021/ja075889z
_journal_volume 129
_journal_year 2007
_chemical_formula_sum 'C14 H18 Ag Cl N2'
_chemical_formula_weight 357.62
_chemical_name_systematic
;
 ?
;
_space_group_IT_number 14
_symmetry_cell_setting monoclinic
_symmetry_space_group_name_Hall '-P 2ybc'
_symmetry_space_group_name_H-M 'P 1 21/c 1'
_atom_sites_solution_hydrogens geom
_atom_sites_solution_primary direct
_atom_sites_solution_secondary difmap
_audit_creation_method SHELXL-97
_cell_angle_alpha 90.00
_cell_angle_beta 91.957(2)
_cell_angle_gamma 90.00
_cell_formula_units_Z 4
_cell_length_a 8.7190(2)
_cell_length_b 12.1235(3)
_cell_length_c 13.4064(3)
_cell_measurement_reflns_used 12061
_cell_measurement_temperature 150(2)
_cell_measurement_theta_max 32.5258
_cell_measurement_theta_min 3.0230
_cell_volume 1416.29(6)
_computing_cell_refinement 'CrysAlis RED, Oxford Diffraction Ltd.,'
_computing_data_collection 'CrysAlis CCD, Oxford Diffraction Ltd.,'
_computing_data_reduction 'CrysAlis RED, Oxford Diffraction Ltd.,'
_computing_molecular_graphics Ortep3
_computing_publication_material Shelx97
_computing_structure_refinement 'SHELXL-97 (Sheldrick, 1997)'
_computing_structure_solution 'SHELXS-97 (Sheldrick, 1997)'
_diffrn_ambient_temperature 150(2)
_diffrn_detector_area_resol_mean 15.9948
_diffrn_measured_fraction_theta_full 0.999
_diffrn_measured_fraction_theta_max 0.999
_diffrn_radiation_monochromator graphite
_diffrn_radiation_source 'Enhance (Mo) X-ray Source'
_diffrn_radiation_type MoK\a
_diffrn_radiation_wavelength 0.71073
_diffrn_reflns_av_R_equivalents 0.0598
_diffrn_reflns_av_sigmaI/netI 0.0291
_diffrn_reflns_limit_h_max 10
_diffrn_reflns_limit_h_min -10
_diffrn_reflns_limit_k_max 14
_diffrn_reflns_limit_k_min -14
_diffrn_reflns_limit_l_max 15
_diffrn_reflns_limit_l_min -15
_diffrn_reflns_number 11046
_diffrn_reflns_theta_full 25.00
_diffrn_reflns_theta_max 25.00
_diffrn_reflns_theta_min 3.04
_exptl_absorpt_coefficient_mu 1.596
_exptl_absorpt_correction_T_max 0.6461
_exptl_absorpt_correction_T_min 0.6051
_exptl_absorpt_correction_type multi-scan
_exptl_absorpt_process_details
;
CrysAlis RED, Oxford Diffraction Ltd.,
Version 1.171.31.7 (release 18-10-2006 CrysAlis171 .NET)
(compiled Oct 18 2006,16:28:17)
empirical absorption correction using spherical harmonics,
 implemented in SCALE3 ABSPACK scaling algorithm.
;
_exptl_crystal_colour colourless
_exptl_crystal_density_diffrn 1.677
_exptl_crystal_description block
_exptl_crystal_F_000 720
_exptl_crystal_size_max 0.35
_exptl_crystal_size_mid 0.32
_exptl_crystal_size_min 0.30
_refine_diff_density_max 1.163
_refine_diff_density_min -1.348
_refine_diff_density_rms 0.134
_refine_ls_extinction_method none
_refine_ls_goodness_of_fit_ref 1.047
_refine_ls_hydrogen_treatment riding
_refine_ls_matrix_type full
_refine_ls_number_parameters 166
_refine_ls_number_reflns 2501
_refine_ls_number_restraints 0
_refine_ls_restrained_S_all 1.047
_refine_ls_R_factor_all 0.0435
_refine_ls_R_factor_gt 0.0408
_refine_ls_shift/su_max 0.001
_refine_ls_shift/su_mean 0.000
_refine_ls_structure_factor_coef Fsqd
_refine_ls_weighting_details 'calc w=1/[\s^2^(Fo^2^)+(0.0819P)^2^+1.1816P] where P=(Fo^2^+2Fc^2^)/3'
_refine_ls_weighting_scheme calc
_refine_ls_wR_factor_gt 0.1087
_refine_ls_wR_factor_ref 0.1126
_reflns_number_gt 2290
_reflns_number_total 2501
_reflns_threshold_expression >2sigma(I)
_cod_data_source_file ja075889zsi20070806_105301.cif
_cod_data_source_block pg083
_cod_original_sg_symbol_H-M 'P 21/c'
_cod_database_code 4110260

loop_
_symmetry_equiv_pos_as_xyz
'x, y, z'
'-x, y+1/2, -z+1/2'
'-x, -y, -z'
'x, -y-1/2, z-1/2'

loop_
_atom_site_label
_atom_site_type_symbol
_atom_site_fract_x
_atom_site_fract_y
_atom_site_fract_z
_atom_site_U_iso_or_equiv
_atom_site_adp_type
_atom_site_occupancy
_atom_site_symmetry_multiplicity
_atom_site_calc_flag
_atom_site_refinement_flags
Ag1 Ag 0.05633(3) 0.64705(2) 0.016379(18) 0.03434(17) Uani 1 1 d .
Cl1 Cl -0.19187(9) 0.56088(7) -0.01581(6) 0.0316(2) Uani 1 1 d .
N1 N 0.3492(3) 0.7926(2) 0.0195(2) 0.0268(6) Uani 1 1 d .
N2 N 0.1835(3) 0.8674(2) 0.1123(2) 0.0253(6) Uani 1 1 d .
C1 C 0.2038(4) 0.7810(3) 0.0497(2) 0.0253(7) Uani 1 1 d .
C2 C 0.4193(4) 0.8829(3) 0.0622(3) 0.0296(7) Uani 1 1 d .
H2 H 0.5191 0.9065 0.0524 0.035 Uiso 1 1 calc R
C3 C 0.3165(4) 0.9311(3) 0.1210(2) 0.0281(7) Uani 1 1 d .
H3 H 0.3313 0.9941 0.1596 0.034 Uiso 1 1 calc R
C4 C 0.4226(4) 0.7238(3) -0.0548(3) 0.0299(7) Uani 1 1 d .
H4A H 0.3562 0.6619 -0.0718 0.036 Uiso 1 1 calc R
H4B H 0.5180 0.6946 -0.0264 0.036 Uiso 1 1 calc R
C5 C 0.4554(4) 0.7881(3) -0.1489(2) 0.0273(7) Uani 1 1 d .
C6 C 0.5853(4) 0.7645(3) -0.2016(3) 0.0321(8) Uani 1 1 d .
H6 H 0.6534 0.7105 -0.1784 0.039 Uiso 1 1 calc R
C7 C 0.6138(4) 0.8216(3) -0.2892(3) 0.0343(8) Uani 1 1 d .
H7 H 0.7006 0.8052 -0.3248 0.041 Uiso 1 1 calc R
C8 C 0.5135(4) 0.9025(3) -0.3232(2) 0.0322(8) Uani 1 1 d .
H8 H 0.5330 0.9406 -0.3817 0.039 Uiso 1 1 calc R
C9 C 0.3846(4) 0.9268(3) -0.2708(3) 0.0329(7) Uani 1 1 d .
H9 H 0.3171 0.9814 -0.2934 0.040 Uiso 1 1 calc R
C10 C 0.3563(4) 0.8691(3) -0.1840(3) 0.0304(7) Uani 1 1 d .
H10 H 0.2690 0.8853 -0.1488 0.036 Uiso 1 1 calc R
C11 C 0.0417(4) 0.8875(3) 0.1694(3) 0.0274(7) Uani 1 1 d .
C12 C 0.0247(4) 0.7939(3) 0.2438(3) 0.0360(8) Uani 1 1 d .
H12A H 0.0139 0.7253 0.2086 0.054 Uiso 1 1 calc R
H12B H -0.0646 0.8065 0.2822 0.054 Uiso 1 1 calc R
H12C H 0.1140 0.7911 0.2876 0.054 Uiso 1 1 calc R
C13 C -0.0980(4) 0.8940(3) 0.0978(3) 0.0356(8) Uani 1 1 d .
H13A H -0.0858 0.9545 0.0526 0.053 Uiso 1 1 calc R
H13B H -0.1887 0.9051 0.1352 0.053 Uiso 1 1 calc R
H13C H -0.1073 0.8265 0.0607 0.053 Uiso 1 1 calc R
C14 C 0.0569(5) 0.9962(3) 0.2259(3) 0.0427(9) Uani 1 1 d .
H14A H 0.1442 0.9929 0.2713 0.064 Uiso 1 1 calc R
H14B H -0.0342 1.0088 0.2625 0.064 Uiso 1 1 calc R
H14C H 0.0701 1.0553 0.1793 0.064 Uiso 1 1 calc R

loop_
_atom_site_aniso_label
_atom_site_aniso_U_11
_atom_site_aniso_U_22
_atom_site_aniso_U_33
_atom_site_aniso_U_23
_atom_site_aniso_U_13
_atom_site_aniso_U_12
Ag1 0.0490(3) 0.0352(2) 0.0193(2) -0.00440(9) 0.00703(14) -0.01413(10)
Cl1 0.0316(4) 0.0339(4) 0.0294(5) -0.0049(3) 0.0014(3) 0.0002(3)
N1 0.0311(14) 0.0312(14) 0.0183(14) 0.0005(11) 0.0047(11) 0.0027(11)
N2 0.0276(14) 0.0305(14) 0.0178(14) 0.0010(11) 0.0025(11) -0.0016(11)
C1 0.0339(17) 0.0293(16) 0.0128(14) 0.0020(12) 0.0028(12) -0.0011(13)
C2 0.0249(16) 0.0392(18) 0.0246(18) 0.0008(15) 0.0008(14) -0.0032(14)
C3 0.0290(16) 0.0352(18) 0.0200(16) -0.0033(13) 0.0006(13) -0.0073(13)
C4 0.0365(18) 0.0331(18) 0.0205(17) -0.0004(14) 0.0078(14) 0.0066(14)
C5 0.0312(16) 0.0325(17) 0.0182(16) -0.0028(13) 0.0026(13) -0.0029(13)
C6 0.0341(17) 0.0354(18) 0.0272(18) -0.0050(14) 0.0073(15) 0.0026(14)
C7 0.0371(19) 0.0433(19) 0.0232(18) -0.0079(16) 0.0110(15) -0.0006(16)
C8 0.043(2) 0.0397(19) 0.0142(16) -0.0033(14) 0.0032(14) -0.0067(16)
C9 0.0350(18) 0.0400(18) 0.0237(17) 0.0018(15) -0.0017(14) 0.0009(15)
C10 0.0318(18) 0.0373(18) 0.0221(18) 0.0008(14) 0.0041(14) 0.0017(14)
C11 0.0263(16) 0.0349(17) 0.0213(17) -0.0020(14) 0.0062(13) -0.0020(14)
C12 0.0385(19) 0.047(2) 0.0232(18) 0.0064(16) 0.0092(15) 0.0016(16)
C13 0.0287(17) 0.047(2) 0.032(2) 0.0039(16) 0.0052(15) 0.0036(16)
C14 0.040(2) 0.048(2) 0.041(2) -0.0174(18) 0.0122(17) -0.0014(18)

loop_
_atom_type_symbol
_atom_type_description
_atom_type_scat_dispersion_real
_atom_type_scat_dispersion_imag
_atom_type_scat_source
C C 0.0033 0.0016 'International Tables Vol C Tables 4.2.6.8 and 6.1.1.4'
H H 0.0000 0.0000 'International Tables Vol C Tables 4.2.6.8 and 6.1.1.4'
N N 0.0061 0.0033 'International Tables Vol C Tables 4.2.6.8 and 6.1.1.4'
Cl Cl 0.1484 0.1585 'International Tables Vol C Tables 4.2.6.8 and 6.1.1.4'
Ag Ag -0.8971 1.1015 'International Tables Vol C Tables 4.2.6.8 and 6.1.1.4'

loop_
_geom_angle_atom_site_label_1
_geom_angle_atom_site_label_2
_geom_angle_atom_site_label_3
_geom_angle
_geom_angle_site_symmetry_3
C1 Ag1 Cl1 154.40(9) .
C1 Ag1 Cl1 116.22(9) 3_565
Cl1 Ag1 Cl1 89.18(3) 3_565
Ag1 Cl1 Ag1 90.82(3) 3_565
C1 N1 C2 111.6(3) .
C1 N1 C4 125.5(3) .
C2 N1 C4 122.8(3) .
C1 N2 C3 110.7(3) .
C1 N2 C11 124.7(3) .
C3 N2 C11 124.5(3) .
N1 C1 N2 104.4(3) .
N1 C1 Ag1 126.0(2) .
N2 C1 Ag1 129.3(2) .
C3 C2 N1 107.2(3) .
C3 C2 H2 126.4 .
N1 C2 H2 126.4 .
C2 C3 N2 106.2(3) .
C2 C3 H3 126.9 .
N2 C3 H3 126.9 .
N1 C4 C5 111.8(3) .
N1 C4 H4A 109.2 .
C5 C4 H4A 109.2 .
N1 C4 H4B 109.2 .
C5 C4 H4B 109.2 .
H4A C4 H4B 107.9 .
C10 C5 C6 119.2(3) .
C10 C5 C4 121.0(3) .
C6 C5 C4 119.9(3) .
C5 C6 C7 120.0(3) .
C5 C6 H6 120.0 .
C7 C6 H6 120.0 .
C8 C7 C6 120.2(3) .
C8 C7 H7 119.9 .
C6 C7 H7 119.9 .
C9 C8 C7 120.0(3) .
C9 C8 H8 120.0 .
C7 C8 H8 120.0 .
C8 C9 C10 119.5(3) .
C8 C9 H9 120.2 .
C10 C9 H9 120.2 .
C5 C10 C9 121.1(3) .
C5 C10 H10 119.4 .
C9 C10 H10 119.4 .
N2 C11 C12 108.4(3) .
N2 C11 C14 109.6(3) .
C12 C11 C14 109.1(3) .
N2 C11 C13 110.1(3) .
C12 C11 C13 110.9(3) .
C14 C11 C13 108.7(3) .
C11 C12 H12A 109.5 .
C11 C12 H12B 109.5 .
H12A C12 H12B 109.5 .
C11 C12 H12C 109.5 .
H12A C12 H12C 109.5 .
H12B C12 H12C 109.5 .
C11 C13 H13A 109.5 .
C11 C13 H13B 109.5 .
H13A C13 H13B 109.5 .
C11 C13 H13C 109.5 .
H13A C13 H13C 109.5 .
H13B C13 H13C 109.5 .
C11 C14 H14A 109.5 .
C11 C14 H14B 109.5 .
H14A C14 H14B 109.5 .
C11 C14 H14C 109.5 .
H14A C14 H14C 109.5 .
H14B C14 H14C 109.5 .

loop_
_geom_bond_atom_site_label_1
_geom_bond_atom_site_label_2
_geom_bond_distance
_geom_bond_site_symmetry_2
Ag1 C1 2.110(3) .
Ag1 Cl1 2.4283(8) .
Ag1 Cl1 2.7843(9) 3_565
Cl1 Ag1 2.7843(9) 3_565
N1 C1 1.351(4) .
N1 C2 1.369(5) .
N1 C4 1.463(4) .
N2 C1 1.357(4) .
N2 C3 1.395(4) .
N2 C11 1.496(4) .
C2 C3 1.346(5) .
C2 H2 0.9300 .
C3 H3 0.9300 .
C4 C5 1.519(5) .
C4 H4A 0.9700 .
C4 H4B 0.9700 .
C5 C10 1.381(5) .
C5 C6 1.384(5) .
C6 C7 1.393(5) .
C6 H6 0.9300 .
C7 C8 1.382(6) .
C7 H7 0.9300 .
C8 C9 1.378(5) .
C8 H8 0.9300 .
C9 C10 1.387(5) .
C9 H9 0.9300 .
C10 H10 0.9300 .
C11 C12 1.521(5) .
C11 C14 1.523(5) .
C11 C13 1.526(5) .
C12 H12A 0.9600 .
C12 H12B 0.9600 .
C12 H12C 0.9600 .
C13 H13A 0.9600 .
C13 H13B 0.9600 .
C13 H13C 0.9600 .
C14 H14A 0.9600 .
C14 H14B 0.9600 .
C14 H14C 0.9600 .

loop_
_geom_torsion_atom_site_label_1
_geom_torsion_atom_site_label_2
_geom_torsion_atom_site_label_3
_geom_torsion_atom_site_label_4
_geom_torsion
_geom_torsion_site_symmetry_1
_geom_torsion_site_symmetry_4
C1 Ag1 Cl1 Ag1 -173.1(2) . 3_565
Cl1 Ag1 Cl1 Ag1 0.0 3_565 3_565
C2 N1 C1 N2 0.5(4) . .
C4 N1 C1 N2 -175.3(3) . .
C2 N1 C1 Ag1 -173.6(2) . .
C4 N1 C1 Ag1 10.5(4) . .
C3 N2 C1 N1 -0.5(3) . .
C11 N2 C1 N1 -176.8(3) . .
C3 N2 C1 Ag1 173.4(2) . .
C11 N2 C1 Ag1 -2.9(5) . .
Cl1 Ag1 C1 N1 -149.4(2) . .
Cl1 Ag1 C1 N1 38.4(3) 3_565 .
Cl1 Ag1 C1 N2 38.0(4) . .
Cl1 Ag1 C1 N2 -134.3(3) 3_565 .
C1 N1 C2 C3 -0.3(4) . .
C4 N1 C2 C3 175.7(3) . .
N1 C2 C3 N2 0.0(4) . .
C1 N2 C3 C2 0.3(4) . .
C11 N2 C3 C2 176.6(3) . .
C1 N1 C4 C5 112.7(4) . .
C2 N1 C4 C5 -62.7(4) . .
N1 C4 C5 C10 -35.4(4) . .
N1 C4 C5 C6 145.6(3) . .
C10 C5 C6 C7 -0.5(5) . .
C4 C5 C6 C7 178.5(3) . .
C5 C6 C7 C8 0.6(5) . .
C6 C7 C8 C9 -0.2(5) . .
C7 C8 C9 C10 -0.3(5) . .
C6 C5 C10 C9 0.1(5) . .
C4 C5 C10 C9 -179.0(3) . .
C8 C9 C10 C5 0.3(5) . .
C1 N2 C11 C12 64.9(4) . .
C3 N2 C11 C12 -110.9(4) . .
C1 N2 C11 C14 -176.1(3) . .
C3 N2 C11 C14 8.1(4) . .
C1 N2 C11 C13 -56.5(4) . .
C3 N2 C11 C13 127.7(3) . .
